data_2202256
loop_
_publ_author_name
'Subramaniam, G.'
'Kam, Toh Seok'
'Ng, Seik Weng'

_publ_section_title
;
 Mersinine A from <i>Kopsia fruticosa</i>
;
_journal_issue 4
_journal_name_full 'Acta Crystallographica Section E'
_journal_page_first o555
_journal_page_last o557
_journal_paper_doi 10.1107/S1600536803006470
_journal_volume 59
_journal_year 2003
_chemical_formula_iupac 'C25 H28 N2 O9'
_chemical_formula_moiety 'C25 H28 N2 O9'
_chemical_formula_sum 'C25 H28 N2 O9'
_chemical_formula_weight 500.49
_chemical_name_common 'Mersinine A'
_chemical_name_systematic
;
(5R,5aR,7aR,11aR,13aR)-5,5a,6,7,12,13-Hexahydro-5-hydroxy-4H,10H-1,3,-
benzodioxolo[4,5-\k]pyrrolo[3,2,1-mn][1,8]phenanthroline-4,5,7a(10aH)-
tricarboxylic acid trimethyl ester
;
_space_group_IT_number 5
_symmetry_cell_setting monoclinic
_symmetry_space_group_name_Hall 'C 2y'
_symmetry_space_group_name_H-M 'C 1 2 1'
_atom_sites_solution_hydrogens geom
_atom_sites_solution_primary direct
_atom_sites_solution_secondary difmap
_audit_creation_method SHELXL-97
_cell_angle_alpha 90.00
_cell_angle_beta 96.1630(10)
_cell_angle_gamma 90.00
_cell_formula_units_Z 4
_cell_length_a 29.005(2)
_cell_length_b 8.5430(6)
_cell_length_c 9.3081(7)
_cell_measurement_reflns_used 5856
_cell_measurement_temperature 168(2)
_cell_measurement_theta_max 26.5
_cell_measurement_theta_min 2.2
_cell_volume 2293.1(3)
_computing_cell_refinement 'SAINT (Bruker, 1997)'
_computing_data_collection 'SMART (Bruker, 1997)'
_computing_data_reduction SAINT
_computing_molecular_graphics 'ORTEPII (Johnson, 1976)'
_computing_publication_material SHELXL97
_computing_structure_refinement 'SHELXL97 (Sheldrick, 1997)'
_computing_structure_solution 'SHELXS97 (Sheldrick, 1997)'
_diffrn_ambient_temperature 168(2)
_diffrn_measured_fraction_theta_full 0.99
_diffrn_measured_fraction_theta_max 0.99
_diffrn_measurement_device_type 'Bruker AXS CCD area-detector'
_diffrn_measurement_method \w
_diffrn_radiation_monochromator graphite
_diffrn_radiation_source 'fine-focus sealed tube'
_diffrn_radiation_type MoK\a
_diffrn_radiation_wavelength 0.71073
_diffrn_reflns_av_R_equivalents 0.039
_diffrn_reflns_av_sigmaI/netI 0.025
_diffrn_reflns_limit_h_max 36
_diffrn_reflns_limit_h_min -35
_diffrn_reflns_limit_k_max 5
_diffrn_reflns_limit_k_min -10
_diffrn_reflns_limit_l_max 11
_diffrn_reflns_limit_l_min -11
_diffrn_reflns_number 15060
_diffrn_reflns_theta_full 26.5
_diffrn_reflns_theta_max 26.5
_diffrn_reflns_theta_min 2.2
_diffrn_standards_decay_% 0
_diffrn_standards_interval_count 0
_diffrn_standards_interval_time 0
_diffrn_standards_number 0
_exptl_absorpt_coefficient_mu 0.11
_exptl_absorpt_correction_type none
_exptl_crystal_colour Colorless
_exptl_crystal_density_diffrn 1.450
_exptl_crystal_density_method 'not measured'
_exptl_crystal_description Plate
_exptl_crystal_F_000 1056
_exptl_crystal_size_max 0.50
_exptl_crystal_size_mid 0.16
_exptl_crystal_size_min 0.14
_refine_diff_density_max 0.20
_refine_diff_density_min -0.18
_refine_ls_extinction_method none
_refine_ls_goodness_of_fit_ref 1.02
_refine_ls_hydrogen_treatment mixed
_refine_ls_matrix_type full
_refine_ls_number_parameters 329
_refine_ls_number_reflns 2493
_refine_ls_number_restraints 1
_refine_ls_restrained_S_all 1.02
_refine_ls_R_factor_all 0.041
_refine_ls_R_factor_gt 0.033
_refine_ls_shift/su_max 0.001
_refine_ls_shift/su_mean <0.001
_refine_ls_structure_factor_coef Fsqd
_refine_ls_weighting_details 'calc w = 1/[\s^2^(Fo^2^)+(0.061P)^2^] where P = (Fo^2^+2Fc^2^)/3'
_refine_ls_weighting_scheme calc
_refine_ls_wR_factor_gt 0.081
_refine_ls_wR_factor_ref 0.084
_reflns_number_gt 2173
_reflns_number_total 2493
_reflns_threshold_expression I>2\s(I)
_cod_data_source_file ya6154.cif
_cod_data_source_block I
_cod_original_sg_symbol_H-M 'C 2'
_cod_database_code 2202256
_cod_database_fobs_code 2202256

loop_
_symmetry_equiv_pos_as_xyz
'x, y, z'
'-x, y, -z'
'x+1/2, y+1/2, z'
'-x+1/2, y+1/2, -z'

loop_
_atom_site_label
_atom_site_fract_x
_atom_site_fract_y
_atom_site_fract_z
_atom_site_U_iso_or_equiv
_atom_site_adp_type
_atom_site_calc_flag
_atom_site_refinement_flags
_atom_site_occupancy
_atom_site_disorder_assembly
_atom_site_disorder_group
_atom_site_type_symbol
O1 0.19250(10) 0.5001(2) 0.1924(2) 0.0300(10) Uani d . 1 . . O
O2 0.21320(10) 0.7325(2) 0.1080(2) 0.0330(10) Uani d . 1 . . O
O3 0.21990(10) 0.8567(3) 0.4023(2) 0.0370(10) Uani d . 1 . . O
O4 0.21410(10) 1.0595(3) 0.2515(3) 0.0540(10) Uani d . 1 . . O
O5 0.13490(10) 1.2190(2) 0.7433(2) 0.0350(10) Uani d . 1 . . O
O6 0.14720(10) 0.9758(2) 0.8187(2) 0.0320(10) Uani d . 1 . . O
O7 0.10510(10) 0.4502(3) 0.0505(2) 0.0410(10) Uani d . 1 . . O
O8 0.04150(10) 0.3113(3) 0.1143(2) 0.0460(10) Uani d . 1 . . O
O9 0.13200(10) 0.9547(2) 0.1180(2) 0.0390(10) Uani d . 1 . . O
N1 0.15030(10) 0.7125(3) 0.2319(2) 0.0240(10) Uani d . 1 . . N
N2 0.07930(10) 0.7490(3) 0.6923(2) 0.0280(10) Uani d . 1 . . N
C1 0.23230(10) 0.4322(4) 0.1339(3) 0.0350(10) Uani d . 1 . . C
C2 0.18760(10) 0.6517(3) 0.1697(2) 0.0250(10) Uani d . 1 . . C
C3 0.14930(10) 0.8818(3) 0.2467(2) 0.0270(10) Uani d . 1 . . C
C4 0.19840(10) 0.9437(3) 0.2959(3) 0.0350(10) Uani d . 1 . . C
C5 0.26440(10) 0.9136(5) 0.4666(4) 0.0560(10) Uani d . 1 . . C
C6 0.11560(10) 0.9272(3) 0.3580(2) 0.0240(10) Uani d . 1 . . C
C7 0.10960(10) 0.8009(3) 0.4738(2) 0.0220(10) Uani d . 1 . . C
C8 0.08940(10) 0.6634(3) 0.3871(2) 0.0230(10) Uani d . 1 . . C
C9 0.11120(10) 0.6233(3) 0.2640(2) 0.0230(10) Uani d . 1 . . C
C10 0.09170(10) 0.5058(3) 0.1777(2) 0.0260(10) Uani d . 1 . . C
C11 0.07230(10) 0.3299(4) 0.0061(3) 0.0500(10) Uani d . 1 . . C
C12 0.05330(10) 0.4262(3) 0.2140(3) 0.0290(10) Uani d . 1 . . C
C13 0.03150(10) 0.4608(3) 0.3326(3) 0.0290(10) Uani d . 1 . . C
C14 0.05060(10) 0.5817(3) 0.4190(2) 0.0280(10) Uani d . 1 . . C
C15 0.15010(10) 0.7419(3) 0.5824(2) 0.0240(10) Uani d . 1 . . C
C16 0.12450(10) 0.6718(3) 0.7036(3) 0.0300(10) Uani d . 1 . . C
C17 0.05650(10) 0.7866(4) 0.8212(3) 0.0380(10) Uani d . 1 . . C
C18 0.03280(10) 0.9398(4) 0.8112(3) 0.0400(10) Uani d . 1 . . C
C19 0.04350(10) 1.0548(4) 0.7264(3) 0.0350(10) Uani d . 1 . . C
C20 0.08280(10) 1.0328(3) 0.6324(3) 0.0270(10) Uani d . 1 . . C
C21 0.07620(10) 0.8625(3) 0.5783(2) 0.0240(10) Uani d . 1 . . C
C22 0.12580(10) 1.0671(3) 0.7389(2) 0.0260(10) Uani d . 1 . . C
C23 0.17210(10) 1.2677(3) 0.8502(3) 0.0380(10) Uani d . 1 . . C
C24 0.08230(10) 1.1384(3) 0.5005(3) 0.0320(10) Uani d . 1 . . C
C25 0.12240(10) 1.0928(3) 0.4151(3) 0.0310(10) Uani d . 1 . . C
H1o 0.1500(10) 0.944(5) 0.061(4) 0.060(10) Uiso d . 1 . . H
H1a 0.2336 0.3198 0.1549 0.052 Uiso calc R 1 . . H
H1b 0.2607 0.4827 0.1783 0.052 Uiso calc R 1 . . H
H1c 0.2295 0.4484 0.0291 0.052 Uiso calc R 1 . . H
H5a 0.2768 0.8418 0.5432 0.084 Uiso calc R 1 . . H
H5b 0.2605 1.0178 0.5077 0.084 Uiso calc R 1 . . H
H5c 0.2859 0.9198 0.3925 0.084 Uiso calc R 1 . . H
H6 0.0846 0.9307 0.2995 0.029 Uiso calc R 1 . . H
H11a 0.0546 0.3588 -0.0870 0.060 Uiso calc R 1 . . H
H11b 0.0887 0.2302 -0.0074 0.060 Uiso calc R 1 . . H
H13 0.0047 0.4055 0.3547 0.035 Uiso calc R 1 . . H
H14 0.0366 0.6092 0.5032 0.033 Uiso calc R 1 . . H
H15a 0.1687 0.6615 0.5382 0.029 Uiso calc R 1 . . H
H15b 0.1706 0.8291 0.6186 0.029 Uiso calc R 1 . . H
H16a 0.1207 0.5573 0.6908 0.036 Uiso calc R 1 . . H
H16b 0.1418 0.6923 0.7992 0.036 Uiso calc R 1 . . H
H17a 0.0800 0.7866 0.9066 0.046 Uiso calc R 1 . . H
H17b 0.0335 0.7039 0.8357 0.046 Uiso calc R 1 . . H
H18 0.0083 0.9565 0.8696 0.048 Uiso calc R 1 . . H
H19 0.0268 1.1506 0.7241 0.042 Uiso calc R 1 . . H
H21 0.0442 0.8549 0.5270 0.029 Uiso calc R 1 . . H
H23a 0.1761 1.3814 0.8448 0.057 Uiso calc R 1 . . H
H23b 0.2010 1.2156 0.8313 0.057 Uiso calc R 1 . . H
H23c 0.1645 1.2391 0.9468 0.057 Uiso calc R 1 . . H
H24a 0.0856 1.2491 0.5314 0.038 Uiso calc R 1 . . H
H24b 0.0525 1.1270 0.4389 0.038 Uiso calc R 1 . . H
H25a 0.1239 1.1662 0.3335 0.037 Uiso calc R 1 . . H
H25b 0.1520 1.0998 0.4783 0.037 Uiso calc R 1 . . H

loop_
_atom_site_aniso_label
_atom_site_aniso_U_11
_atom_site_aniso_U_22
_atom_site_aniso_U_33
_atom_site_aniso_U_12
_atom_site_aniso_U_13
_atom_site_aniso_U_23
O1 0.0260(10) 0.0300(10) 0.0330(10) -0.0010(10) 0.0050(10) -0.0050(10)
O2 0.0290(10) 0.0390(10) 0.0330(10) -0.0040(10) 0.0120(10) -0.0020(10)
O3 0.0320(10) 0.0510(10) 0.0280(10) -0.0180(10) 0.0020(10) -0.0060(10)
O4 0.0650(10) 0.0370(10) 0.0650(10) -0.0210(10) 0.0250(10) -0.0020(10)
O5 0.0350(10) 0.0310(10) 0.0360(10) 0.0020(10) -0.0080(10) -0.0080(10)
O6 0.0340(10) 0.0380(10) 0.0240(10) 0.0010(10) -0.0050(10) -0.0010(10)
O7 0.0330(10) 0.0570(10) 0.0340(10) -0.0120(10) 0.0100(10) -0.0260(10)
O8 0.0400(10) 0.0480(10) 0.0510(10) -0.0160(10) 0.0120(10) -0.0280(10)
O9 0.0600(10) 0.0390(10) 0.0200(10) 0.0060(10) 0.0080(10) 0.0060(10)
N1 0.0260(10) 0.0260(10) 0.0220(10) -0.0030(10) 0.0050(10) -0.0060(10)
N2 0.0290(10) 0.0370(10) 0.0200(10) -0.0010(10) 0.0060(10) -0.0020(10)
C1 0.0240(10) 0.038(2) 0.0430(10) 0.0020(10) 0.0040(10) -0.0090(10)
C2 0.0240(10) 0.0340(10) 0.0190(10) -0.0040(10) 0.0020(10) -0.0040(10)
C3 0.0370(10) 0.0270(10) 0.0180(10) -0.0020(10) 0.0040(10) -0.0010(10)
C4 0.043(2) 0.0310(10) 0.0340(10) -0.0100(10) 0.0170(10) -0.0100(10)
C5 0.035(2) 0.081(3) 0.053(2) -0.022(2) 0.0030(10) -0.024(2)
C6 0.0300(10) 0.0240(10) 0.0180(10) 0.0020(10) 0.0000(10) -0.0010(10)
C7 0.0220(10) 0.0250(10) 0.0180(10) 0.0010(10) 0.0030(10) -0.0030(10)
C8 0.0240(10) 0.0240(10) 0.0220(10) 0.0040(10) 0.0010(10) -0.0010(10)
C9 0.0230(10) 0.0250(10) 0.0200(10) 0.0010(10) 0.0010(10) -0.0010(10)
C10 0.0230(10) 0.0330(10) 0.0230(10) 0.0040(10) 0.0050(10) -0.0050(10)
C11 0.045(2) 0.058(2) 0.048(2) -0.016(2) 0.0120(10) -0.031(2)
C12 0.0280(10) 0.0270(10) 0.0300(10) -0.0020(10) -0.0010(10) -0.0090(10)
C13 0.0240(10) 0.0320(10) 0.0340(10) -0.0040(10) 0.0070(10) -0.0030(10)
C14 0.0280(10) 0.0320(10) 0.0240(10) 0.0000(10) 0.0070(10) -0.0040(10)
C15 0.0250(10) 0.0260(10) 0.0210(10) 0.0020(10) 0.0010(10) -0.0010(10)
C16 0.0350(10) 0.032(2) 0.0230(10) -0.0010(10) 0.0010(10) 0.0010(10)
C17 0.040(2) 0.053(2) 0.0240(10) -0.0110(10) 0.0100(10) -0.0090(10)
C18 0.0300(10) 0.061(2) 0.0310(10) -0.0020(10) 0.0080(10) -0.0180(10)
C19 0.0260(10) 0.045(2) 0.0330(10) 0.0050(10) -0.0020(10) -0.0200(10)
C20 0.0280(10) 0.032(2) 0.0210(10) 0.0060(10) -0.0010(10) -0.0070(10)
C21 0.0220(10) 0.0330(10) 0.0190(10) 0.0010(10) 0.0020(10) -0.0060(10)
C22 0.0250(10) 0.0330(10) 0.0200(10) 0.0040(10) 0.0050(10) -0.0060(10)
C23 0.0310(10) 0.037(2) 0.0430(10) -0.0020(10) -0.0080(10) -0.0110(10)
C24 0.0410(10) 0.0270(10) 0.0260(10) 0.0100(10) -0.0080(10) -0.0060(10)
C25 0.045(2) 0.0240(10) 0.0230(10) 0.0000(10) -0.0010(10) -0.0020(10)

loop_
_atom_type_symbol
_atom_type_description
_atom_type_scat_dispersion_real
_atom_type_scat_dispersion_imag
_atom_type_scat_source
C C 0.0033 0.0000 'International Tables Vol C Tables 4.2.6.8 and 6.1.1.4'
H H 0.0000 0.0000 'International Tables Vol C Tables 4.2.6.8 and 6.1.1.4'
N N 0.0061 0.0000 'International Tables Vol C Tables 4.2.6.8 and 6.1.1.4'
O O 0.0106 0.0000 'International Tables Vol C Tables 4.2.6.8 and 6.1.1.4'

loop_
_geom_angle_atom_site_label_1
_geom_angle_atom_site_label_2
_geom_angle_atom_site_label_3
_geom_angle
_geom_angle_publ_flag
C1 O1 C2 114.2(2) yes
C4 O3 C5 116.3(2) yes
C22 O5 C23 115.8(2) yes
C10 O7 C11 104.8(2) yes
C11 O8 C12 105.6(2) yes
C2 N1 C3 116.0(2) yes
C2 N1 C9 124.2(2) yes
C3 N1 C9 119.3(2) yes
C16 N2 C17 121.3(2) yes
C16 N2 C21 110.1(2) yes
C17 N2 C21 117.4(2) yes
O1 C2 O2 125.2(2) yes
O1 C2 N1 112.3(2) yes
O2 C2 N1 122.4(2) yes
O9 C3 N1 111.8(2) yes
O9 C3 C4 109.8(2) yes
O9 C3 C6 105.5(2) yes
N1 C3 C4 110.1(2) yes
N1 C3 C6 109.4(2) yes
C4 C3 C6 110.2(2) yes
O3 C4 O4 123.9(3) yes
O3 C4 C3 111.8(2) yes
O4 C4 C3 124.1(3) yes
C3 C6 C25 113.6(2) yes
C7 C6 C25 115.2(2) yes
C3 C6 C7 114.7(2) yes
C6 C7 C8 103.7(2) yes
C6 C7 C21 109.1(2) yes
C8 C7 C15 108.6(2) yes
C8 C7 C21 111.7(2) yes
C6 C7 C15 123.2(2) yes
C15 C7 C21 100.6(2) yes
C7 C8 C9 116.2(2) yes
C7 C8 C14 123.8(2) yes
C9 C8 C14 119.9(2) yes
C8 C9 C10 117.4(2) yes
C8 C9 N1 118.6(2) yes
C10 C9 N1 123.9(2) yes
O7 C10 C9 128.5(2) yes
O7 C10 C12 110.7(2) yes
C9 C10 C12 120.8(2) yes
O7 C11 O8 108.9(2) yes
C13 C12 O8 126.9(2) yes
C10 C12 C13 123.4(2) yes
O8 C12 C10 109.7(2) yes
C12 C13 C14 116.0(2) yes
C8 C14 C13 122.4(2) yes
C7 C15 C16 102.4(2) yes
N2 C16 C15 105.7(2) yes
N2 C17 C18 113.0(2) yes
C17 C18 C19 124.1(2) yes
C18 C19 C20 119.5(3) yes
C19 C20 C22 102.2(2) yes
C19 C20 C24 116.7(2) yes
C19 C20 C21 103.3(2) yes
C21 C20 C22 117.0(2) yes
C21 C20 C24 107.8(2) yes
C22 C20 C24 110.1(2) yes
N2 C21 C7 104.1(2) yes
N2 C21 C20 113.6(2) yes
C7 C21 C20 117.7(2) yes
O5 C22 O6 121.9(2) yes
O5 C22 C20 110.7(2) yes
O6 C22 C20 127.2(2) yes
C20 C24 C25 109.1(2) yes
C6 C25 C24 110.1(2) yes
C3 O9 H1o 108(3) no
O1 C1 H1a 109.5 no
O1 C1 H1b 109.5 no
H1a C1 H1b 109.5 no
O1 C1 H1C 109.5 no
H1a C1 H1C 109.5 no
H1b C1 H1C 109.5 no
O3 C5 H5a 109.5 no
O3 C5 H5b 109.5 no
H5a C5 H5b 109.5 no
O3 C5 H5C 109.5 no
H5a C5 H5C 109.5 no
H5b C5 H5C 109.5 no
C25 C6 H6 103.8 no
C7 C6 H6 103.8 no
C3 C6 H6 103.8 no
O8 C11 H11a 109.9 no
O7 C11 H11a 109.9 no
O8 C11 H11b 109.9 no
O7 C11 H11b 109.9 no
H11a C11 H11b 108.3 no
C12 C13 H13 122.0 no
C14 C13 H13 122.0 no
C8 C14 H14 118.8 no
C13 C14 H14 118.8 no
C16 C15 H15a 111.3 no
C7 C15 H15a 111.3 no
C16 C15 H15b 111.3 no
C7 C15 H15b 111.3 no
H15a C15 H15b 109.2 no
N2 C16 H16a 110.6 no
C15 C16 H16a 110.6 no
N2 C16 H16b 110.6 no
C15 C16 H16b 110.6 no
H16a C16 H16b 108.7 no
N2 C17 H17a 109.0 no
C18 C17 H17a 109.0 no
N2 C17 H17b 109.0 no
C18 C17 H17b 109.0 no
H17a C17 H17b 107.8 no
C19 C18 H18 118.0 no
C17 C18 H18 118.0 no
C18 C19 H19 120.3 no
C20 C19 H19 120.3 no
N2 C21 H21 107.0 no
C7 C21 H21 107.0 no
C20 C21 H21 107.0 no
O5 C23 H23a 109.5 no
O5 C23 H23b 109.5 no
H23a C23 H23b 109.5 no
O5 C23 H23C 109.5 no
H23a C23 H23C 109.5 no
H23b C23 H23C 109.5 no
C20 C24 H24a 109.9 no
C25 C24 H24a 109.9 no
C20 C24 H24b 109.9 no
C25 C24 H24b 109.9 no
H24a C24 H24b 108.3 no
C6 C25 H25a 109.6 no
C24 C25 H25a 109.6 no
C6 C25 H25b 109.6 no
C24 C25 H25b 109.6 no
H25a C25 H25b 108.2 no

loop_
_geom_bond_atom_site_label_1
_geom_bond_atom_site_label_2
_geom_bond_site_symmetry_2
_geom_bond_distance
_geom_bond_publ_flag
O1 C1 . 1.449(3) yes
O1 C2 . 1.317(3) yes
O2 C2 . 1.206(3) yes
O3 C4 . 1.337(4) yes
O3 C5 . 1.447(3) yes
O4 C4 . 1.182(3) yes
O5 C22 . 1.325(4) yes
O5 C23 . 1.448(3) yes
O6 C22 . 1.202(3) yes
O7 C10 . 1.370(3) yes
O7 C11 . 1.432(3) yes
O8 C11 . 1.425(3) yes
O8 C12 . 1.369(3) yes
O9 C3 . 1.396(3) yes
N1 C2 . 1.381(3) yes
N1 C3 . 1.453(3) yes
N1 C9 . 1.423(3) yes
N2 C16 . 1.459(3) yes
N2 C17 . 1.467(3) yes
N2 C21 . 1.433(3) yes
C3 C4 . 1.541(4) yes
C3 C6 . 1.549(3) yes
C6 C7 . 1.548(3) yes
C7 C8 . 1.508(3) yes
C6 C25 . 1.517(3) yes
C7 C15 . 1.549(3) yes
C7 C21 . 1.537(3) yes
C8 C9 . 1.410(3) yes
C8 C14 . 1.382(3) yes
C9 C10 . 1.370(3) yes
C10 C12 . 1.377(4) yes
C12 C13 . 1.362(3) yes
C13 C14 . 1.388(4) yes
C15 C16 . 1.537(3) yes
C17 C18 . 1.476(4) yes
C18 C19 . 1.319(4) yes
C19 C20 . 1.520(3) yes
C20 C21 . 1.545(3) yes
C20 C22 . 1.536(3) yes
C20 C24 . 1.523(4) yes
C24 C25 . 1.526(4) yes
O9 H1o . 0.80(4) no
C1 H1a . 0.98 no
C1 H1b . 0.98 no
C1 H1c . 0.98 no
C5 H5a . 0.98 no
C5 H5b . 0.98 no
C5 H5c . 0.98 no
C6 H6 . 1. no
C11 H11a . 0.99 no
C11 H11b . 0.99 no
C13 H13 . 0.95 no
C14 H14 . 0.95 no
C15 H15a . 0.99 no
C15 H15b . 0.99 no
C16 H16a . 0.99 no
C16 H16b . 0.99 no
C17 H17a . 0.99 no
C17 H17b . 0.99 no
C18 H18 . 0.95 no
C19 H19 . 0.95 no
C21 H21 . 1. no
C23 H23a . 0.98 no
C23 H23b . 0.98 no
C23 H23c . 0.98 no
C24 H24a . 0.99 no
C24 H24b . 0.99 no
C25 H25a . 0.99 no
C25 H25b . 0.99 no

loop_
_geom_hbond_atom_site_label_D
_geom_hbond_atom_site_label_H
_geom_hbond_atom_site_label_A
_geom_hbond_site_symmetry_A
_geom_hbond_distance_DH
_geom_hbond_distance_HA
_geom_hbond_distance_DA
_geom_hbond_angle_DHA
_geom_hbond_publ_flag
O9 H1o O6 1_554 0.80(4) 2.26(4) 2.873(2) 133(3) no

loop_
_geom_torsion_atom_site_label_1
_geom_torsion_atom_site_label_2
_geom_torsion_atom_site_label_3
_geom_torsion_atom_site_label_4
_geom_torsion
_geom_torsion_publ_flag
C1 O1 C2 O2 -0.8(3) no
C1 O1 C2 N1 -177.7(2) no
C9 N1 C2 O2 159.0(2) no
C3 N1 C2 O2 -12.9(3) no
C9 N1 C2 O1 -24.1(3) no
C3 N1 C2 O1 164.1(2) no
C2 N1 C3 O9 81.2(3) no
C9 N1 C3 O9 -91.1(2) no
C2 N1 C3 C4 -41.1(3) no
C9 N1 C3 C4 146.6(2) no
C2 N1 C3 C6 -162.3(2) no
C9 N1 C3 C6 25.4(3) no
C5 O3 C4 O4 1.6(4) no
C5 O3 C4 C3 -174.0(2) no
O9 C3 C4 O4 16.5(4) no
N1 C3 C4 O4 140.0(3) no
C6 C3 C4 O4 -99.3(3) no
O9 C3 C4 O3 -168.0(2) no
N1 C3 C4 O3 -44.5(3) no
C6 C3 C4 O3 76.3(3) no
O9 C3 C6 C25 -76.8(2) no
N1 C3 C6 C25 162.8(2) no
C4 C3 C6 C25 41.6(3) no
O9 C3 C6 C7 147.7(2) no
N1 C3 C6 C7 27.3(3) no
C4 C3 C6 C7 -93.9(3) no
C25 C6 C7 C8 163.3(2) no
C3 C6 C7 C8 -61.9(2) no
C25 C6 C7 C21 44.1(3) no
C3 C6 C7 C21 178.9(2) no
C25 C6 C7 C15 -73.2(3) no
C3 C6 C7 C15 61.6(3) no
C21 C7 C8 C14 -13.1(3) no
C6 C7 C8 C14 -130.6(2) no
C15 C7 C8 C14 96.9(3) no
C21 C7 C8 C9 164.3(2) no
C6 C7 C8 C9 46.9(2) no
C15 C7 C8 C9 -85.6(2) no
C14 C8 C9 C10 2.0(3) no
C7 C8 C9 C10 -175.6(2) no
C14 C8 C9 N1 178.3(2) no
C7 C8 C9 N1 0.7(3) no
C2 N1 C9 C10 -37.8(3) no
C3 N1 C9 C10 133.8(2) no
C2 N1 C9 C8 146.2(2) no
C3 N1 C9 C8 -42.2(3) no
C11 O7 C10 C9 -179.2(3) no
C11 O7 C10 C12 0.6(3) no
C8 C9 C10 O7 177.2(2) no
N1 C9 C10 O7 1.1(4) no
C8 C9 C10 C12 -2.6(3) no
N1 C9 C10 C12 -178.7(2) no
C12 O8 C11 O7 4.8(3) no
C10 O7 C11 O8 -3.4(3) no
C11 O8 C12 C13 175.6(3) no
C11 O8 C12 C10 -4.4(3) no
O7 C10 C12 C13 -177.6(2) no
C9 C10 C12 C13 2.3(4) no
O7 C10 C12 O8 2.5(3) no
C9 C10 C12 O8 -177.7(2) no
O8 C12 C13 C14 178.9(2) no
C10 C12 C13 C14 -1.0(4) no
C9 C8 C14 C13 -0.9(4) no
C7 C8 C14 C13 176.5(2) no
C12 C13 C14 C8 0.4(4) no
C8 C7 C15 C16 -79.5(2) no
C21 C7 C15 C16 37.9(2) no
C6 C7 C15 C16 159.3(2) no
C21 N2 C16 C15 -1.9(3) no
C17 N2 C16 C15 -144.6(2) no
C7 C15 C16 N2 -23.3(2) no
C21 N2 C17 C18 0.6(3) no
C16 N2 C17 C18 140.8(2) no
N2 C17 C18 C19 -23.1(4) no
C17 C18 C19 C20 -0.5(4) no
C18 C19 C20 C24 158.1(2) no
C18 C19 C20 C22 -81.8(3) no
C18 C19 C20 C21 40.0(3) no
C16 N2 C21 C7 26.7(2) no
C17 N2 C21 C7 171.1(2) no
C16 N2 C21 C20 -102.5(2) no
C17 N2 C21 C20 41.9(3) no
C8 C7 C21 N2 75.2(2) no
C6 C7 C21 N2 -170.7(2) no
C15 C7 C21 N2 -39.9(2) no
C8 C7 C21 C20 -158.2(2) no
C6 C7 C21 C20 -44.1(2) no
C15 C7 C21 C20 86.7(2) no
C19 C20 C21 N2 -60.2(2) no
C24 C20 C21 N2 175.7(2) no
C22 C20 C21 N2 51.1(3) no
C19 C20 C21 C7 177.9(2) no
C24 C20 C21 C7 53.8(3) no
C22 C20 C21 C7 -70.7(3) no
C23 O5 C22 O6 -0.1(3) no
C23 O5 C22 C20 174.3(2) no
C19 C20 C22 O6 87.4(3) no
C24 C20 C22 O6 -148.0(2) no
C21 C20 C22 O6 -24.6(3) no
C19 C20 C22 O5 -86.6(2) no
C24 C20 C22 O5 38.0(3) no
C21 C20 C22 O5 161.4(2) no
C19 C20 C24 C25 -176.6(2) no
C22 C20 C24 C25 67.6(3) no
C21 C20 C24 C25 -61.0(2) no
C7 C6 C25 C24 -55.6(3) no
C3 C6 C25 C24 169.1(2) no
C20 C24 C25 C6 63.7(2) no

loop_
_cod_related_entry_id
_cod_related_entry_database
_cod_related_entry_code
1 ChemSpider 21174993
